data_7058944
loop_
_publ_author_name
'Stierstorfer, Joerg'
'Wurzenberger, Maximilian Hans Horst'
'Lommel, Marcus'
'Gruhne, Michael S.'
'Szimhardt, Norbert'
'Bissinger, Benjamin'

_publ_section_title
;
 Synthesis and Comparison of Copper(II) Complexes with various
 N-Aminotetrazole Ligands Involving Trinitrophenol Anions
;
_journal_name_full 'New Journal of Chemistry'
_journal_paper_doi 10.1039/C9NJ03937F
_journal_year 2019
_chemical_formula_moiety 'C14 H10 Cu N16 O14'
_chemical_formula_sum 'C14 H10 Cu N16 O14'
_chemical_formula_weight 689.92
_chemical_name_common 'bis(2-aminotetrazolyl) copper(II) bis(picrate)'
_chemical_name_systematic
;
bis(2-aminotetrazolyl) copper(II) bis(picrate)
;
_space_group_IT_number 14
_space_group_name_Hall '-P 2ybc'
_space_group_name_H-M_alt 'P 1 21/c 1'
_symmetry_cell_setting monoclinic
_symmetry_Int_Tables_number 14
_symmetry_space_group_name_Hall '-P 2ybc'
_symmetry_space_group_name_H-M 'P 1 21/c 1'
_atom_sites_solution_hydrogens mixed
_audit_creation_date
;
'Tue Apr 25 21:57:08 2017'
;
_audit_creation_method SHELXL-2013
_audit_update_record
;
2019-08-26 deposited with the CCDC.    2019-10-28 downloaded from the CCDC.
;
_cell_angle_alpha 90
_cell_angle_beta 93.619(6)
_cell_angle_gamma 90
_cell_formula_units_Z 2
_cell_length_a 13.0030(8)
_cell_length_b 13.5703(11)
_cell_length_c 6.8287(5)
_cell_measurement_reflns_used 1403
_cell_measurement_temperature 173(2)
_cell_measurement_theta_max 30.9710
_cell_measurement_theta_min 4.4350
_cell_volume 1202.55(15)
_computing_cell_refinement
;
CrysAlisPro, Agilent Technologies,
Version 1.171.37.33 (release 27-03-2014 CrysAlis171 .NET)
(compiled Mar 27 2014,17:12:48)
;
_computing_data_collection
;
CrysAlisPro, Agilent Technologies,
Version 1.171.37.33 (release 27-03-2014 CrysAlis171 .NET)
(compiled Mar 27 2014,17:12:48)
;
_computing_data_reduction
;
CrysAlisPro, Agilent Technologies,
Version 1.171.37.33 (release 27-03-2014 CrysAlis171 .NET)
(compiled Mar 27 2014,17:12:48)
;
_computing_molecular_graphics 'Diamond 2.1c, Crystal Impact GbR'
_computing_publication_material 'enCIFer 1.5.1 (CCDC 2014)'
_computing_structure_refinement 'SHELXL-2018/3 (Sheldrick, 2018)'
_computing_structure_solution SIR-92
_diffrn_ambient_temperature 173(2)
_diffrn_detector 'CCD plate'
_diffrn_detector_area_resol_mean 15.9809
_diffrn_detector_type Sapphire3
_diffrn_measured_fraction_theta_full 0.996
_diffrn_measured_fraction_theta_max 0.996
_diffrn_measurement_details
;
#__ type_ start__ end____ width___ exp.time_
  1 omega  -29.00   -2.00   1.0000    7.0000
omega____ theta____ kappa____ phi______ frames
    -      -28.8557  -80.0000   88.0000 27

#__ type_ start__ end____ width___ exp.time_
  2 omega  -13.00   72.00   1.0000    7.0000
omega____ theta____ kappa____ phi______ frames
    -       29.9494  -99.0000  -90.0000 85

#__ type_ start__ end____ width___ exp.time_
  3 omega  -62.00   42.00   1.0000    7.0000
omega____ theta____ kappa____ phi______ frames
    -      -28.8557   77.0000   90.0000 104

#__ type_ start__ end____ width___ exp.time_
  4 omega -100.00   -6.00   1.0000    7.0000
omega____ theta____ kappa____ phi______ frames
    -      -28.8557  -77.0000  -30.0000 94

#__ type_ start__ end____ width___ exp.time_
  5 omega -100.00   13.00   1.0000    7.0000
omega____ theta____ kappa____ phi______ frames
    -      -28.8557  -19.0000  -30.0000 113

#__ type_ start__ end____ width___ exp.time_
  6 omega   42.00  110.00   1.0000    7.0000
omega____ theta____ kappa____ phi______ frames
    -       29.9494  179.0000  -90.0000 68

;
_diffrn_measurement_device 'four-circle diffractometer'
_diffrn_measurement_device_type 'Xcalibur, Sapphire3'
_diffrn_measurement_method '\w scans'
_diffrn_orient_matrix_UB_11 -0.0275080000
_diffrn_orient_matrix_UB_12 -0.0390845000
_diffrn_orient_matrix_UB_13 0.0416593000
_diffrn_orient_matrix_UB_21 -0.0472211000
_diffrn_orient_matrix_UB_22 0.0223393000
_diffrn_orient_matrix_UB_23 -0.0333427000
_diffrn_orient_matrix_UB_31 0.0007284000
_diffrn_orient_matrix_UB_32 -0.0264943000
_diffrn_orient_matrix_UB_33 -0.0894494000
_diffrn_radiation_monochromator graphite
_diffrn_radiation_probe x-ray
_diffrn_radiation_type MoK\a
_diffrn_radiation_wavelength 0.71073
_diffrn_reflns_av_R_equivalents 0.0805
_diffrn_reflns_av_sigmaI/netI 0.1883
_diffrn_reflns_av_unetI/netI 0.0853
_diffrn_reflns_Laue_measured_fraction_full 0.996
_diffrn_reflns_Laue_measured_fraction_max 0.996
_diffrn_reflns_limit_h_max 15
_diffrn_reflns_limit_h_min -16
_diffrn_reflns_limit_k_max 16
_diffrn_reflns_limit_k_min -16
_diffrn_reflns_limit_l_max 8
_diffrn_reflns_limit_l_min -8
_diffrn_reflns_number 9343
_diffrn_reflns_point_group_measured_fraction_full 0.996
_diffrn_reflns_point_group_measured_fraction_max 0.996
_diffrn_reflns_theta_full 25.242
_diffrn_reflns_theta_max 25.995
_diffrn_reflns_theta_min 4.238
_diffrn_source 'Enhance (Mo) X-ray Source'
_exptl_absorpt_coefficient_mu 1.017
_exptl_absorpt_correction_T_max 1.00000
_exptl_absorpt_correction_T_min 0.70027
_exptl_absorpt_correction_type multi-scan
_exptl_absorpt_process_details
;
CrysAlisPro, Agilent Technologies,
Version 1.171.37.33 (release 27-03-2014 CrysAlis171 .NET)
(compiled Mar 27 2014,17:12:48)
Empirical absorption correction using spherical harmonics,
 implemented in SCALE3 ABSPACK scaling algorithm.
;
_exptl_crystal_colour green
_exptl_crystal_density_diffrn 1.905
_exptl_crystal_description needle
_exptl_crystal_F_000 694
_exptl_crystal_size_max 0.550
_exptl_crystal_size_mid 0.100
_exptl_crystal_size_min 0.050
_refine_diff_density_max 0.390
_refine_diff_density_min -0.469
_refine_diff_density_rms 0.082
_refine_ls_extinction_method none
_refine_ls_goodness_of_fit_ref 1.020
_refine_ls_hydrogen_treatment mixed
_refine_ls_matrix_type full
_refine_ls_number_parameters 221
_refine_ls_number_reflns 2359
_refine_ls_number_restraints 0
_refine_ls_restrained_S_all 1.020
_refine_ls_R_factor_all 0.0764
_refine_ls_R_factor_gt 0.0441
_refine_ls_shift/su_max 0.000
_refine_ls_shift/su_mean 0.000
_refine_ls_structure_factor_coef Fsqd
_refine_ls_weighting_details 'w=1/[\s^2^(Fo^2^)+(0.0118P)^2^] where P=(Fo^2^+2Fc^2^)/3'
_refine_ls_weighting_scheme calc
_refine_ls_wR_factor_gt 0.0737
_refine_ls_wR_factor_ref 0.0875
_reflns_Friedel_coverage 0.000
_reflns_number_gt 1648
_reflns_number_total 2359
_reflns_threshold_expression 'I > 2\s(I)'
_cod_data_source_file c9nj03937f2.cif
_cod_data_source_block mx190
_cod_database_code 7058944
_shelx_space_group_comment
;
The symmetry employed for this shelxl refinement is uniquely defined
by the following loop, which should always be used as a source of
symmetry information in preference to the above space-group names.
They are only intended as comments.
;
_shelx_estimated_absorpt_t_min 0.605
_shelx_estimated_absorpt_t_max 0.951
_shelxl_version_number 2013-4

loop_
_space_group_symop_operation_xyz
'x, y, z'
'-x, y+1/2, -z+1/2'
'-x, -y, -z'
'x, -y-1/2, z-1/2'

loop_
_atom_site_label
_atom_site_type_symbol
_atom_site_fract_x
_atom_site_fract_y
_atom_site_fract_z
_atom_site_U_iso_or_equiv
_atom_site_adp_type
_atom_site_occupancy
_atom_site_site_symmetry_order
_atom_site_calc_flag
_atom_site_refinement_flags_posn
_atom_site_refinement_flags_adp
_atom_site_refinement_flags_occupancy
Cu1 Cu 0.0000 0.5000 0.5000 0.01941(18) Uani 1 2 d S . P
O1 O 0.06214(19) 0.62986(19) 0.3204(3) 0.0300(6) Uani 1 1 d . . .
O2 O 0.1715(2) 0.7117(2) 0.1708(4) 0.0533(9) Uani 1 1 d . . .
O3 O 0.13109(17) 0.52247(17) 0.6452(3) 0.0210(6) Uani 1 1 d . . .
O4 O 0.2239(2) 0.5048(2) 1.0049(4) 0.0440(8) Uani 1 1 d . . .
O5 O 0.3713(2) 0.4368(2) 0.9667(4) 0.0547(9) Uani 1 1 d . . .
O6 O 0.5920(2) 0.6243(2) 0.5549(4) 0.0355(7) Uani 1 1 d . . .
O7 O 0.5219(2) 0.7251(2) 0.3400(4) 0.0516(9) Uani 1 1 d . . .
N2 N 0.1671(2) 0.3116(2) 0.1991(4) 0.0238(7) Uani 1 1 d . . .
N1 N 0.0885(2) 0.3086(2) 0.0665(4) 0.0314(8) Uani 1 1 d . . .
C1 C 0.0246(3) 0.3711(3) 0.1441(5) 0.0278(9) Uani 1 1 d . . .
H1 H -0.0416 0.3870 0.0855 0.033 Uiso 1 1 calc R U .
N4 N 0.0627(2) 0.4095(2) 0.3134(4) 0.0209(7) Uani 1 1 d . . .
N5 N 0.2524(3) 0.2522(3) 0.1968(5) 0.0344(9) Uani 1 1 d . . .
N6 N 0.1506(2) 0.6551(2) 0.3017(4) 0.0249(7) Uani 1 1 d . . .
N7 N 0.2996(2) 0.4907(2) 0.9126(4) 0.0302(8) Uani 1 1 d . . .
N8 N 0.5163(3) 0.6612(2) 0.4666(5) 0.0316(8) Uani 1 1 d . . .
N3 N 0.1555(2) 0.3706(2) 0.3477(4) 0.0247(7) Uani 1 1 d . . .
C2 C 0.2347(3) 0.6204(2) 0.4338(5) 0.0182(8) Uani 1 1 d . . .
C3 C 0.2161(3) 0.5601(2) 0.6024(5) 0.0172(8) Uani 1 1 d . . .
C4 C 0.3085(3) 0.5442(2) 0.7259(5) 0.0207(8) Uani 1 1 d . . .
C5 C 0.4048(3) 0.5738(3) 0.6843(5) 0.0237(9) Uani 1 1 d . . .
C6 C 0.4148(3) 0.6283(3) 0.5140(5) 0.0238(8) Uani 1 1 d . . .
C7 C 0.3315(3) 0.6524(3) 0.3923(5) 0.0231(9) Uani 1 1 d . . .
H5 H 0.457(3) 0.559(3) 0.764(5) 0.025(10) Uiso 1 1 d . . .
H7 H 0.341(3) 0.687(3) 0.294(5) 0.037(12) Uiso 1 1 d . . .
H5A H 0.305(3) 0.284(3) 0.179(5) 0.027(12) Uiso 1 1 d . . .
H5B H 0.238(4) 0.205(4) 0.092(7) 0.090(19) Uiso 1 1 d . . .

loop_
_atom_site_aniso_label
_atom_site_aniso_U_11
_atom_site_aniso_U_22
_atom_site_aniso_U_33
_atom_site_aniso_U_23
_atom_site_aniso_U_13
_atom_site_aniso_U_12
Cu1 0.0162(3) 0.0217(3) 0.0204(3) -0.0010(3) 0.0019(2) -0.0011(3)
O1 0.0173(14) 0.0380(17) 0.0339(15) 0.0133(12) -0.0040(12) -0.0021(13)
O2 0.0394(19) 0.067(2) 0.0513(18) 0.0400(17) -0.0103(15) -0.0160(17)
O3 0.0165(13) 0.0283(16) 0.0181(12) -0.0013(10) -0.0007(10) -0.0052(11)
O4 0.0384(18) 0.067(2) 0.0269(15) 0.0132(15) 0.0059(13) -0.0084(17)
O5 0.047(2) 0.056(2) 0.059(2) 0.0323(16) -0.0129(16) 0.0023(17)
O6 0.0224(16) 0.0370(18) 0.0473(17) -0.0084(13) 0.0048(13) 0.0006(13)
O7 0.0316(18) 0.064(2) 0.060(2) 0.0283(17) 0.0077(15) -0.0104(16)
N2 0.0226(18) 0.0266(18) 0.0220(16) 0.0009(14) 0.0007(14) -0.0017(14)
N1 0.027(2) 0.037(2) 0.0285(17) -0.0088(15) -0.0060(15) 0.0100(16)
C1 0.027(2) 0.030(2) 0.027(2) -0.0027(17) -0.0044(17) -0.0004(19)
N4 0.0202(17) 0.0228(17) 0.0195(15) 0.0024(13) -0.0002(13) -0.0029(14)
N5 0.022(2) 0.039(2) 0.042(2) -0.0110(18) -0.0004(17) 0.0066(18)
N6 0.0255(19) 0.0231(18) 0.0259(17) 0.0024(14) -0.0003(14) -0.0027(15)
N7 0.0295(19) 0.036(2) 0.0236(16) 0.0058(16) -0.0097(15) -0.0049(17)
N8 0.026(2) 0.029(2) 0.039(2) -0.0059(16) 0.0048(16) -0.0052(16)
N3 0.0217(18) 0.0276(19) 0.0251(16) -0.0018(14) 0.0030(14) -0.0022(15)
C2 0.0179(19) 0.0164(19) 0.0202(17) -0.0007(15) -0.0003(15) -0.0004(15)
C3 0.0184(19) 0.0143(19) 0.0189(18) -0.0048(14) 0.0008(15) 0.0018(15)
C4 0.024(2) 0.0185(19) 0.0187(18) 0.0030(15) -0.0013(16) 0.0012(16)
C5 0.021(2) 0.019(2) 0.030(2) -0.0043(17) -0.0062(18) -0.0010(17)
C6 0.019(2) 0.025(2) 0.028(2) -0.0046(17) 0.0072(16) -0.0054(17)
C7 0.025(2) 0.023(2) 0.022(2) 0.0017(17) 0.0021(17) -0.0031(17)

loop_
_atom_type_symbol
_atom_type_description
_atom_type_scat_dispersion_real
_atom_type_scat_dispersion_imag
_atom_type_scat_source
C C 0.0033 0.0016 'International Tables Vol C Tables 4.2.6.8 and 6.1.1.4'
Cu Cu 0.3201 1.2651 'International Tables Vol C Tables 4.2.6.8 and 6.1.1.4'
N N 0.0061 0.0033 'International Tables Vol C Tables 4.2.6.8 and 6.1.1.4'
O O 0.0106 0.0060 'International Tables Vol C Tables 4.2.6.8 and 6.1.1.4'
H H 0.0000 0.0000 'International Tables Vol C Tables 4.2.6.8 and 6.1.1.4'

loop_
_geom_angle_atom_site_label_1
_geom_angle_atom_site_label_2
_geom_angle_atom_site_label_3
_geom_angle
_geom_angle_site_symmetry_1
_geom_angle_site_symmetry_3
O3 Cu1 O3 180.0 . 3_566
O3 Cu1 N4 92.41(11) . .
O3 Cu1 N4 87.59(11) 3_566 .
O3 Cu1 N4 87.58(11) . 3_566
O3 Cu1 N4 92.41(11) 3_566 3_566
N4 Cu1 N4 180.0 . 3_566
O3 Cu1 O1 99.97(9) . 3_566
O3 Cu1 O1 80.03(9) 3_566 3_566
N4 Cu1 O1 92.33(10) . 3_566
N4 Cu1 O1 87.67(10) 3_566 3_566
O3 Cu1 O1 80.03(9) . .
O3 Cu1 O1 99.97(9) 3_566 .
N4 Cu1 O1 87.67(10) . .
N4 Cu1 O1 92.33(10) 3_566 .
O1 Cu1 O1 180.0 3_566 .
N6 O1 Cu1 129.3(2) . .
C3 O3 Cu1 134.1(2) . .
N3 N2 N1 115.3(3) . .
N3 N2 N5 120.1(3) . .
N1 N2 N5 124.4(3) . .
C1 N1 N2 100.6(3) . .
N1 C1 N4 112.9(3) . .
N1 C1 H1 123.5 . .
N4 C1 H1 123.5 . .
N3 N4 C1 106.3(3) . .
N3 N4 Cu1 122.7(2) . .
C1 N4 Cu1 130.8(3) . .
N2 N5 H5A 112(3) . .
N2 N5 H5B 106(3) . .
H5A N5 H5B 111(4) . .
O1 N6 O2 120.6(3) . .
O1 N6 C2 121.6(3) . .
O2 N6 C2 117.8(3) . .
O4 N7 O5 124.3(3) . .
O4 N7 C4 118.6(3) . .
O5 N7 C4 117.1(3) . .
O6 N8 O7 123.4(3) . .
O6 N8 C6 118.5(3) . .
O7 N8 C6 118.0(3) . .
N2 N3 N4 104.8(3) . .
C7 C2 C3 123.0(3) . .
C7 C2 N6 115.6(3) . .
C3 C2 N6 121.4(3) . .
O3 C3 C4 120.8(3) . .
O3 C3 C2 127.2(3) . .
C4 C3 C2 112.1(3) . .
C5 C4 C3 125.3(3) . .
C5 C4 N7 116.6(3) . .
C3 C4 N7 118.2(3) . .
C4 C5 C6 117.8(4) . .
C4 C5 H5 120(2) . .
C6 C5 H5 123(2) . .
C7 C6 C5 121.7(3) . .
C7 C6 N8 119.3(3) . .
C5 C6 N8 119.0(3) . .
C6 C7 C2 120.0(3) . .
C6 C7 H7 118(3) . .
C2 C7 H7 122(3) . .

loop_
_geom_bond_atom_site_label_1
_geom_bond_atom_site_label_2
_geom_bond_distance
_geom_bond_site_symmetry_2
Cu1 O3 1.941(2) .
Cu1 O3 1.941(2) 3_566
Cu1 N4 1.982(3) .
Cu1 N4 1.982(3) 3_566
Cu1 O1 2.321(2) 3_566
Cu1 O1 2.321(2) .
O1 N6 1.215(3) .
O2 N6 1.222(3) .
O3 C3 1.268(4) .
O4 N7 1.218(4) .
O5 N7 1.223(4) .
O6 N8 1.228(4) .
O7 N8 1.230(4) .
N2 N3 1.309(4) .
N2 N1 1.323(4) .
N2 N5 1.372(4) .
N1 C1 1.321(4) .
C1 N4 1.335(4) .
C1 H1 0.9500 .
N4 N3 1.325(4) .
N5 H5A 0.82(4) .
N5 H5B 0.97(5) .
N6 C2 1.451(4) .
N7 C4 1.477(4) .
N8 C6 1.449(4) .
C2 C7 1.377(5) .
C2 C3 1.445(4) .
C3 C4 1.440(5) .
C4 C5 1.363(5) .
C5 C6 1.391(5) .
C5 H5 0.87(4) .
C6 C7 1.363(5) .
C7 H7 0.83(3) .

loop_
_geom_hbond_atom_site_label_D
_geom_hbond_atom_site_label_H
_geom_hbond_atom_site_label_A
_geom_hbond_distance_DH
_geom_hbond_distance_HA
_geom_hbond_distance_DA
_geom_hbond_angle_DHA
_geom_hbond_site_symmetry_A
N5 H5A O7 0.82(4) 2.40(4) 2.984(5) 129(3) 2_645
N5 H5A O6 0.82(4) 2.52(4) 3.057(5) 124(3) 3_666
N5 H5B N3 0.97(5) 2.18(5) 3.109(5) 159(4) 4_565

loop_
_geom_torsion_atom_site_label_1
_geom_torsion_atom_site_label_2
_geom_torsion_atom_site_label_3
_geom_torsion_atom_site_label_4
_geom_torsion
N3 N2 N1 C1 -0.2(4)
N5 N2 N1 C1 174.0(3)
N2 N1 C1 N4 0.1(4)
N1 C1 N4 N3 0.1(4)
N1 C1 N4 Cu1 -176.2(2)
Cu1 O1 N6 O2 164.6(3)
Cu1 O1 N6 C2 -16.1(4)
N1 N2 N3 N4 0.3(4)
N5 N2 N3 N4 -174.3(3)
C1 N4 N3 N2 -0.2(3)
Cu1 N4 N3 N2 176.5(2)
O1 N6 C2 C7 178.1(3)
O2 N6 C2 C7 -2.5(5)
O1 N6 C2 C3 -4.8(5)
O2 N6 C2 C3 174.6(3)
Cu1 O3 C3 C4 -163.8(2)
Cu1 O3 C3 C2 15.4(5)
C7 C2 C3 O3 -175.3(3)
N6 C2 C3 O3 7.8(5)
C7 C2 C3 C4 4.0(5)
N6 C2 C3 C4 -172.9(3)
O3 C3 C4 C5 173.8(3)
C2 C3 C4 C5 -5.5(5)
O3 C3 C4 N7 -5.6(5)
C2 C3 C4 N7 175.0(3)
O4 N7 C4 C5 143.6(4)
O5 N7 C4 C5 -34.5(5)
O4 N7 C4 C3 -36.9(5)
O5 N7 C4 C3 145.0(3)
C3 C4 C5 C6 3.5(5)
N7 C4 C5 C6 -177.0(3)
C4 C5 C6 C7 0.5(5)
C4 C5 C6 N8 179.6(3)
O6 N8 C6 C7 -166.5(3)
O7 N8 C6 C7 13.6(5)
O6 N8 C6 C5 14.3(5)
O7 N8 C6 C5 -165.5(3)
C5 C6 C7 C2 -1.9(6)
N8 C6 C7 C2 179.0(3)
C3 C2 C7 C6 -0.6(5)
N6 C2 C7 C6 176.4(3)
